data_4514447
loop_
_publ_author_name
'Ma, Jinchao'
'Tang, Jie'
'Yang, Hongwei'
'Yi, Zhenxin'
'Wu, Ganggang'
'Zhu, Shunguan'
'Zhang, Wenchao'
'Li, Yanchun'
'Cheng, Guangbin'

_publ_section_title
;
 Polynitro-Functionalized Triazolylfurazanate Triaminoguanidine: Novel
 Green Primary Explosive with Insensitive Nature.
;
_journal_issue 29
_journal_name_full 'ACS applied materials &amp; interfaces'
_journal_page_first 26053
_journal_page_last 26059
_journal_paper_doi 10.1021/acsami.9b08363
_journal_volume 11
_journal_year 2019
_chemical_formula_moiety '2(C5 H2 N9 O7), 1.5(H4 O2), 2(C H8 N5)'
_chemical_formula_sum 'C12 H26 N28 O17'
_chemical_formula_weight 834.61
_space_group_crystal_system monoclinic
_space_group_IT_number 15
_space_group_name_Hall '-C 2yc'
_space_group_name_H-M_alt 'C 1 2/c 1'
_symmetry_space_group_name_Hall '-C 2yc'
_symmetry_space_group_name_H-M 'C 1 2/c 1'
_atom_sites_solution_hydrogens mixed
_atom_sites_solution_primary dual
_audit_creation_date 2019-01-25
_audit_creation_method
;
Olex2 1.2
(compiled 2018.05.29 svn.r3508 for OlexSys, GUI svn.r5506)
;
_cell_angle_alpha 90
_cell_angle_beta 97.532(8)
_cell_angle_gamma 90
_cell_formula_units_Z 4
_cell_length_a 17.537(3)
_cell_length_b 6.5494(10)
_cell_length_c 27.351(4)
_cell_measurement_reflns_used 3423
_cell_measurement_temperature 100
_cell_measurement_theta_max 26.209
_cell_measurement_theta_min 2.343
_cell_volume 3114.3(8)
_computing_cell_refinement 'SAINT V8.38A (?, 2016)'
_computing_data_reduction 'SAINT V8.38A (?, 2016)'
_computing_molecular_graphics 'Olex2 (Dolomanov et al., 2009)'
_computing_publication_material 'Olex2 (Dolomanov et al., 2009)'
_computing_structure_refinement 'ShelXL (Sheldrick, 2015)'
_computing_structure_solution 'ShelXT (Sheldrick, 2015)'
_diffrn_ambient_temperature 100.0
_diffrn_measured_fraction_theta_full 0.999
_diffrn_measured_fraction_theta_max 0.999
_diffrn_measurement_device_type 'Bruker APEX-II CCD'
_diffrn_measurement_method '\f and \w scans'
_diffrn_radiation_type MoK\a
_diffrn_radiation_wavelength 0.71073
_diffrn_reflns_av_R_equivalents 0.0827
_diffrn_reflns_av_unetI/netI 0.0872
_diffrn_reflns_Laue_measured_fraction_full 0.999
_diffrn_reflns_Laue_measured_fraction_max 0.999
_diffrn_reflns_limit_h_max 20
_diffrn_reflns_limit_h_min -20
_diffrn_reflns_limit_k_max 7
_diffrn_reflns_limit_k_min -7
_diffrn_reflns_limit_l_max 32
_diffrn_reflns_limit_l_min 0
_diffrn_reflns_number 5414
_diffrn_reflns_point_group_measured_fraction_full 0.999
_diffrn_reflns_point_group_measured_fraction_max 0.999
_diffrn_reflns_theta_full 25.010
_diffrn_reflns_theta_max 25.010
_diffrn_reflns_theta_min 2.253
_diffrn_standards_number 0
_exptl_absorpt_coefficient_mu 0.161
_exptl_absorpt_correction_T_max 0.745373
_exptl_absorpt_correction_T_min 0.560847
_exptl_absorpt_correction_type multi-scan
_exptl_absorpt_process_details
;
 TWINABS-2012/1 (Bruker,2012) was used for absorption correction.

Final HKLF 4 output contains 30434 reflections, Rint = 0.2018
 (13627 with I > 3sig(I), Rint = 0.1714)
;
_exptl_crystal_colour colourless
_exptl_crystal_colour_primary colourless
_exptl_crystal_density_diffrn 1.780
_exptl_crystal_description needle
_exptl_crystal_F_000 1720
_exptl_crystal_size_max 0.06
_exptl_crystal_size_mid 0.04
_exptl_crystal_size_min 0.03
_refine_diff_density_max 0.579
_refine_diff_density_min -0.507
_refine_diff_density_rms 0.128
_refine_ls_extinction_method none
_refine_ls_goodness_of_fit_ref 1.081
_refine_ls_hydrogen_treatment constr
_refine_ls_matrix_type full
_refine_ls_number_parameters 266
_refine_ls_number_reflns 2796
_refine_ls_number_restraints 0
_refine_ls_restrained_S_all 1.081
_refine_ls_R_factor_all 0.1161
_refine_ls_R_factor_gt 0.0978
_refine_ls_shift/su_max 0.000
_refine_ls_shift/su_mean 0.000
_refine_ls_structure_factor_coef Fsqd
_refine_ls_weighting_details 'w=1/[\s^2^(Fo^2^)+(0.1276P)^2^+45.3361P] where P=(Fo^2^+2Fc^2^)/3'
_refine_ls_weighting_scheme calc
_refine_ls_wR_factor_gt 0.2552
_refine_ls_wR_factor_ref 0.2713
_reflns_Friedel_coverage 0.000
_reflns_number_gt 2240
_reflns_number_total 2796
_reflns_threshold_expression 'I > 2\s(I)'
_cod_data_source_file am9b08363_si_002.cif
_cod_data_source_block tj-mjc
_cod_original_cell_volume 3114.4(8)
_cod_database_code 4514447
_shelx_shelxl_version_number 2018/3
_shelx_space_group_comment
;
The symmetry employed for this shelxl refinement is uniquely defined
by the following loop, which should always be used as a source of
symmetry information in preference to the above space-group names.
They are only intended as comments.
;
_shelx_estimated_absorpt_t_max 0.995
_shelx_estimated_absorpt_t_min 0.990
_olex2_refinement_description
;
1. Twinned data refinement
 Scales: 0.9130(19)
 0.0870(19)
2. Fixed Uiso
 At 1.2 times of:
  All N(H) groups, All N(H,H) groups
 At 1.5 times of:
  All O(H,H) groups
3. Others
 Fixed Sof: H9A(0.5) H9B(0.5)
4.a Free rotating group:
 O9(H9A,H9B), O8(H8A,H8B)
4.b Rotating group:
 N12(H12A,H12B)
4.c Aromatic/amide H refined with riding coordinates:
 N7(H7), N6(H6), N11(H11), N13(H13)
4.d X=CH2 refined with riding coordinates:
 N10(H10A,H10B), N14(H14A,H14B)
;
_olex2_submission_special_instructions 'No special instructions were received'

loop_
_space_group_symop_operation_xyz
'x, y, z'
'-x, y, -z+1/2'
'x+1/2, y+1/2, z'
'-x+1/2, y+1/2, -z+1/2'
'-x, -y, -z'
'x, -y, z-1/2'
'-x+1/2, -y+1/2, -z'
'x+1/2, -y+1/2, z-1/2'

loop_
_atom_site_label
_atom_site_type_symbol
_atom_site_fract_x
_atom_site_fract_y
_atom_site_fract_z
_atom_site_U_iso_or_equiv
_atom_site_adp_type
_atom_site_occupancy
_atom_site_site_symmetry_order
_atom_site_calc_flag
_atom_site_refinement_flags_posn
_atom_site_refinement_flags_adp
_atom_site_refinement_flags_occupancy
O2 O 0.40720(19) 0.8269(5) 0.52400(12) 0.0169(8) Uani 1 1 d . . .
O4 O 0.8356(2) 0.3712(6) 0.60703(12) 0.0187(8) Uani 1 1 d . . .
O3 O 0.56099(19) 0.7477(6) 0.36557(12) 0.0199(9) Uani 1 1 d . . .
O6 O 0.5950(2) 0.6204(6) 0.60965(13) 0.0216(9) Uani 1 1 d . . .
O5 O 0.7998(2) 0.4224(7) 0.67893(13) 0.0269(10) Uani 1 1 d . . .
O1 O 0.3936(2) 0.8842(6) 0.44481(13) 0.0229(9) Uani 1 1 d . . .
O9 O 0.500000 0.4352(9) 0.750000 0.0239(13) Uani 1 2 d S T P
H9A H 0.501173 0.503896 0.722889 0.036 Uiso 0.5 1 d G . .
H9B H 0.528430 0.505722 0.772390 0.036 Uiso 0.5 1 d G . .
O8 O 0.4797(2) 0.7303(6) 0.67400(14) 0.0252(9) Uani 1 1 d . . .
H8A H 0.435727 0.753841 0.656096 0.038 Uiso 1 1 d G . .
H8B H 0.511466 0.708818 0.652626 0.038 Uiso 1 1 d G . .
O7 O 0.6621(2) 0.5443(7) 0.67941(13) 0.0301(10) Uani 1 1 d . . .
N7 N 0.6455(2) 0.5950(6) 0.52700(14) 0.0132(9) Uani 1 1 d . . .
H7 H 0.602355 0.637445 0.536838 0.016 Uiso 1 1 calc R . .
N6 N 0.7586(2) 0.4727(6) 0.52464(14) 0.0131(9) Uani 1 1 d . . .
H6 H 0.804159 0.418257 0.533656 0.016 Uiso 1 1 calc R . .
N3 N 0.5036(2) 0.7965(7) 0.39462(15) 0.0160(9) Uani 1 1 d . . .
N9 N 0.6566(3) 0.5539(7) 0.63428(15) 0.0184(10) Uani 1 1 d . . .
N5 N 0.7300(2) 0.5185(6) 0.47681(14) 0.0140(9) Uani 1 1 d . . .
N10 N 0.7262(2) 0.9957(7) 0.63251(15) 0.0167(10) Uani 1 1 d . . .
H10A H 0.697637 1.021622 0.604274 0.020 Uiso 1 1 calc R . .
H10B H 0.774775 0.961415 0.632970 0.020 Uiso 1 1 calc R . .
N2 N 0.5036(2) 0.7509(7) 0.48458(15) 0.0161(10) Uani 1 1 d . . .
N1 N 0.4327(2) 0.8255(7) 0.48350(15) 0.0173(10) Uani 1 1 d . . .
N4 N 0.6241(2) 0.6647(7) 0.39379(15) 0.0181(10) Uani 1 1 d . . .
N11 N 0.7408(2) 0.9736(7) 0.71720(16) 0.0195(10) Uani 1 1 d . . .
H11 H 0.723036 0.983319 0.745739 0.023 Uiso 1 1 calc R . .
N8 N 0.7869(2) 0.4287(7) 0.63330(15) 0.0184(10) Uani 1 1 d . . .
N13 N 0.6229(2) 1.0599(7) 0.67421(16) 0.0193(10) Uani 1 1 d . . .
H13 H 0.594217 1.091113 0.646365 0.023 Uiso 1 1 calc R . .
N12 N 0.8186(2) 0.9202(8) 0.71420(16) 0.0226(11) Uani 1 1 d . . .
H12A H 0.830794 0.798826 0.728531 0.027 Uiso 1 1 d GR . .
H12B H 0.827173 0.910992 0.682630 0.027 Uiso 1 1 d GR . .
N14 N 0.5916(3) 1.0640(8) 0.71940(16) 0.0245(11) Uani 1 1 d . . .
H14A H 0.620589 1.032534 0.747099 0.029 Uiso 1 1 calc R . .
H14B H 0.543096 1.097902 0.719753 0.029 Uiso 1 1 calc R . .
C3 C 0.6617(3) 0.5907(7) 0.47983(16) 0.0120(10) Uani 1 1 d . . .
C1 C 0.5322(3) 0.7440(8) 0.44027(18) 0.0146(11) Uani 1 1 d . . .
C5 C 0.7169(3) 0.4997(8) 0.60825(18) 0.0141(11) Uani 1 1 d . . .
C6 C 0.6958(3) 1.0085(8) 0.67451(18) 0.0163(11) Uani 1 1 d . . .
C4 C 0.7082(3) 0.5217(8) 0.55627(17) 0.0120(10) Uani 1 1 d . . .
C2 C 0.6075(3) 0.6640(8) 0.43892(17) 0.0150(11) Uani 1 1 d . . .

loop_
_atom_site_aniso_label
_atom_site_aniso_U_11
_atom_site_aniso_U_22
_atom_site_aniso_U_33
_atom_site_aniso_U_23
_atom_site_aniso_U_13
_atom_site_aniso_U_12
O2 0.0127(16) 0.0173(18) 0.0213(17) -0.0012(15) 0.0042(13) 0.0013(15)
O4 0.0174(17) 0.0232(19) 0.0156(16) 0.0001(15) 0.0032(13) 0.0026(15)
O3 0.0111(16) 0.030(2) 0.0177(17) 0.0024(15) 0.0002(13) 0.0057(15)
O6 0.0148(17) 0.032(2) 0.0180(17) 0.0015(16) 0.0012(14) 0.0034(16)
O5 0.0257(19) 0.042(2) 0.0122(17) -0.0003(17) -0.0011(14) -0.0018(18)
O1 0.0126(17) 0.034(2) 0.0200(17) 0.0024(17) -0.0060(14) 0.0019(16)
O9 0.027(3) 0.020(3) 0.024(3) 0.000 0.002(2) 0.000
O8 0.0174(18) 0.028(2) 0.030(2) 0.0046(17) 0.0051(15) 0.0010(17)
O7 0.033(2) 0.041(2) 0.0167(18) 0.0066(18) 0.0073(15) 0.0079(19)
N7 0.0087(18) 0.012(2) 0.019(2) 0.0014(17) 0.0046(15) 0.0000(16)
N6 0.0134(19) 0.0110(19) 0.0145(19) 0.0039(16) 0.0000(15) 0.0051(16)
N3 0.0109(18) 0.020(2) 0.0176(19) -0.0030(18) 0.0043(15) 0.0016(17)
N9 0.022(2) 0.017(2) 0.017(2) 0.0010(18) 0.0033(16) 0.0001(18)
N5 0.0106(18) 0.016(2) 0.0149(19) -0.0004(17) 0.0010(15) 0.0018(17)
N10 0.016(2) 0.020(2) 0.0129(19) 0.0025(17) 0.0004(16) 0.0025(18)
N2 0.0077(19) 0.017(2) 0.024(2) 0.0019(18) 0.0007(16) 0.0010(16)
N1 0.015(2) 0.018(2) 0.019(2) -0.0048(18) 0.0052(16) -0.0012(18)
N4 0.017(2) 0.020(2) 0.017(2) 0.0040(18) 0.0014(16) 0.0042(18)
N11 0.0117(19) 0.028(2) 0.019(2) -0.0007(19) 0.0012(16) 0.0073(19)
N8 0.017(2) 0.019(2) 0.018(2) 0.0015(18) -0.0024(16) 0.0004(18)
N13 0.015(2) 0.023(2) 0.020(2) -0.0004(19) 0.0026(16) 0.0017(18)
N12 0.011(2) 0.034(3) 0.023(2) 0.002(2) 0.0011(17) 0.008(2)
N14 0.016(2) 0.042(3) 0.015(2) -0.002(2) 0.0006(16) 0.008(2)
C3 0.013(2) 0.013(2) 0.010(2) 0.0015(19) 0.0010(17) 0.0064(19)
C1 0.011(2) 0.016(2) 0.017(2) -0.004(2) 0.0043(18) -0.0008(19)
C5 0.013(2) 0.012(2) 0.018(2) -0.004(2) 0.0027(18) -0.0049(19)
C6 0.018(2) 0.014(2) 0.016(2) -0.003(2) 0.0008(19) -0.003(2)
C4 0.009(2) 0.013(2) 0.014(2) -0.0013(19) -0.0014(17) -0.0011(19)
C2 0.015(2) 0.014(2) 0.015(2) 0.002(2) -0.0027(18) 0.000(2)

loop_
_atom_type_symbol
_atom_type_description
_atom_type_scat_dispersion_real
_atom_type_scat_dispersion_imag
_atom_type_scat_source
C C 0.0033 0.0016 'International Tables Vol C Tables 4.2.6.8 and 6.1.1.4'
H H 0.0000 0.0000 'International Tables Vol C Tables 4.2.6.8 and 6.1.1.4'
N N 0.0061 0.0033 'International Tables Vol C Tables 4.2.6.8 and 6.1.1.4'
O O 0.0106 0.0060 'International Tables Vol C Tables 4.2.6.8 and 6.1.1.4'

loop_
_geom_angle_atom_site_label_1
_geom_angle_atom_site_label_2
_geom_angle_atom_site_label_3
_geom_angle
_geom_angle_site_symmetry_1
_geom_angle_site_symmetry_3
N4 O3 N3 111.0(3) . .
H9A O9 H9A 117.7 . 2_656
H9A O9 H9B 104.5 . .
H9A O9 H9B 104.5 2_656 2_656
H9A O9 H9B 36.9 . 2_656
H9B O9 H9A 36.9 . 2_656
H9B O9 H9B 115.9 . 2_656
H8A O8 H8B 104.4 . .
C3 N7 H7 126.3 . .
C3 N7 C4 107.3(4) . .
C4 N7 H7 126.3 . .
N5 N6 H6 124.2 . .
C4 N6 H6 124.2 . .
C4 N6 N5 111.7(4) . .
C1 N3 O3 105.3(4) . .
O6 N9 C5 117.7(4) . .
O7 N9 O6 119.9(4) . .
O7 N9 C5 122.4(4) . .
C3 N5 N6 104.1(4) . .
H10A N10 H10B 120.0 . .
C6 N10 H10A 120.0 . .
C6 N10 H10B 120.0 . .
N1 N2 C1 116.1(4) . .
O2 N1 N2 115.1(4) . .
O1 N1 O2 122.1(4) . .
O1 N1 N2 122.8(4) . .
C2 N4 O3 105.7(4) . .
N12 N11 H11 121.6 . .
C6 N11 H11 121.6 . .
C6 N11 N12 116.8(4) . .
O4 N8 C5 116.1(4) . .
O5 N8 O4 121.5(4) . .
O5 N8 C5 122.3(4) . .
N14 N13 H13 120.5 . .
C6 N13 H13 120.5 . .
C6 N13 N14 119.0(4) . .
N11 N12 H12A 111.5 . .
N11 N12 H12B 110.8 . .
H12A N12 H12B 107.4 . .
N13 N14 H14A 120.0 . .
N13 N14 H14B 120.0 . .
H14A N14 H14B 120.0 . .
N7 C3 C2 121.9(4) . .
N5 C3 N7 112.2(4) . .
N5 C3 C2 125.9(4) . .
N3 C1 N2 133.2(5) . .
N3 C1 C2 107.9(4) . .
N2 C1 C2 118.8(4) . .
N9 C5 N8 120.5(4) . .
N9 C5 C4 119.7(4) . .
N8 C5 C4 119.7(4) . .
N10 C6 N11 119.0(5) . .
N13 C6 N10 120.5(4) . .
N13 C6 N11 120.5(5) . .
N7 C4 C5 126.8(4) . .
N6 C4 N7 104.7(4) . .
N6 C4 C5 128.5(4) . .
N4 C2 C3 121.8(4) . .
N4 C2 C1 110.2(4) . .
C1 C2 C3 128.1(4) . .

loop_
_geom_bond_atom_site_label_1
_geom_bond_atom_site_label_2
_geom_bond_distance
_geom_bond_site_symmetry_2
O2 N1 1.248(5) .
O4 N8 1.244(6) .
O3 N3 1.399(5) .
O3 N4 1.375(5) .
O6 N9 1.272(6) .
O5 N8 1.240(5) .
O1 N1 1.244(5) .
O9 H9A 0.87(14) 2_656
O9 H9A 0.8699 .
O9 H9B 0.8701 .
O9 H9B 0.87(14) 2_656
O8 H8A 0.8712 .
O8 H8B 0.8703 .
O7 N9 1.227(5) .
N7 H7 0.8800 .
N7 C3 1.357(6) .
N7 C4 1.360(6) .
N6 H6 0.8800 .
N6 N5 1.372(5) .
N6 C4 1.354(6) .
N3 C1 1.328(6) .
N9 C5 1.396(7) .
N5 C3 1.300(6) .
N10 H10A 0.8800 .
N10 H10B 0.8800 .
N10 C6 1.330(7) .
N2 N1 1.332(6) .
N2 C1 1.372(6) .
N4 C2 1.305(6) .
N11 H11 0.8800 .
N11 N12 1.421(6) .
N11 C6 1.340(6) .
N8 C5 1.404(6) .
N13 H13 0.8800 .
N13 N14 1.417(6) .
N13 C6 1.322(7) .
N12 H12A 0.8997 .
N12 H12B 0.8976 .
N14 H14A 0.8800 .
N14 H14B 0.8800 .
C3 C2 1.451(6) .
C1 C2 1.426(7) .
C5 C4 1.417(7) .

loop_
_geom_hbond_atom_site_label_D
_geom_hbond_atom_site_label_H
_geom_hbond_atom_site_label_A
_geom_hbond_distance_DH
_geom_hbond_distance_HA
_geom_hbond_distance_DA
_geom_hbond_angle_DHA
_geom_hbond_site_symmetry_A
_geom_hbond_publ_flag
O9 H9A O8 0.87 2.00 2.827(5) 158.5 . yes
O9 H9B O8 0.87 2.09 2.827(5) 141.3 2_656 yes
N7 H7 N2 0.88 2.22 2.797(6) 122.5 . yes
N6 H6 O2 0.88 1.95 2.777(5) 155.2 3_545 yes
N10 H10A O1 0.88 2.04 2.887(5) 160.1 5_676 yes
N13 H13 N3 0.88 2.06 2.873(6) 153.6 5_676 yes

loop_
_twin_individual_id
_twin_individual_mass_fraction_refined
1 0.9130(19)
2 0.0870(19)
